data_7025991
loop_
_publ_author_name
'You, Wei'
'Zhu, Hao-Yu'
'Huang, Wei'
'Hu, Bin'
'Fan, Ying'
'You, Xiao-Zeng'

_publ_section_title
;
 The first observation of azo-hydrazone and cis-trans tautomerisms for
 disperse yellow dyes and their nickel(II) and copper(II) complexes.
;
_journal_issue 34
_journal_name_full 'Dalton transactions (Cambridge, England : 2003)'
_journal_page_first 7876
_journal_page_last 7880
_journal_paper_doi 10.1039/c0dt00101e
_journal_volume 39
_journal_year 2010
_chemical_formula_moiety 'C30 H22 Cl4 Cu N8 O4'
_chemical_formula_sum 'C30 H22 Cl4 Cu N8 O4'
_chemical_formula_weight 763.91
_chemical_name_systematic
;
?
;
_space_group_IT_number 2
_symmetry_cell_setting triclinic
_symmetry_space_group_name_Hall '-P 1'
_symmetry_space_group_name_H-M 'P -1'
_atom_sites_solution_hydrogens geom
_atom_sites_solution_primary direct
_atom_sites_solution_secondary difmap
_audit_creation_method SHELXL-97
_cell_angle_alpha 72.398(15)
_cell_angle_beta 87.327(15)
_cell_angle_gamma 72.126(13)
_cell_formula_units_Z 1
_cell_length_a 7.642(7)
_cell_length_b 8.378(8)
_cell_length_c 13.350(12)
_cell_measurement_reflns_used 945
_cell_measurement_temperature 291(2)
_cell_measurement_theta_max 22.713
_cell_measurement_theta_min 2.805
_cell_volume 774.4(12)
_computing_cell_refinement SMART
_computing_data_collection 'SMART (BRUKER 2000)'
_computing_data_reduction 'SAINT (BRUKER 2000)'
_computing_molecular_graphics SHELXTL
_computing_publication_material SHELXTL
_computing_structure_refinement 'SHELXL-97 (Sheldrick, 1997)'
_computing_structure_solution 'SHELXS-97 (Sheldrick, 1990)'
_diffrn_ambient_temperature 291(2)
_diffrn_measured_fraction_theta_full 0.979
_diffrn_measured_fraction_theta_max 0.979
_diffrn_measurement_device_type 'Bruker CCD area detector'
_diffrn_measurement_method '\f and \w scans'
_diffrn_radiation_monochromator graphite
_diffrn_radiation_source 'fine-focus sealed tube'
_diffrn_radiation_type MoK\a
_diffrn_radiation_wavelength 0.71073
_diffrn_reflns_av_R_equivalents 0.0890
_diffrn_reflns_av_sigmaI/netI 0.1089
_diffrn_reflns_limit_h_max 8
_diffrn_reflns_limit_h_min -9
_diffrn_reflns_limit_k_max 7
_diffrn_reflns_limit_k_min -9
_diffrn_reflns_limit_l_max 12
_diffrn_reflns_limit_l_min -15
_diffrn_reflns_number 3838
_diffrn_reflns_theta_full 24.99
_diffrn_reflns_theta_max 24.99
_diffrn_reflns_theta_min 2.67
_diffrn_standards_decay_% 0
_diffrn_standards_interval_count 0
_diffrn_standards_interval_time 0
_diffrn_standards_number 0
_exptl_absorpt_coefficient_mu 1.102
_exptl_absorpt_correction_T_max 0.8977
_exptl_absorpt_correction_T_min 0.8977
_exptl_absorpt_correction_type multi-scan
_exptl_absorpt_process_details 'SADABS, Bruker(2000)'
_exptl_crystal_colour brown
_exptl_crystal_density_diffrn 1.638
_exptl_crystal_density_method 'not measured'
_exptl_crystal_description block
_exptl_crystal_F_000 387
_exptl_crystal_size_max 0.10
_exptl_crystal_size_mid 0.10
_exptl_crystal_size_min 0.10
_refine_diff_density_max 1.080
_refine_diff_density_min -1.697
_refine_diff_density_rms 0.144
_refine_ls_extinction_method none
_refine_ls_goodness_of_fit_ref 1.003
_refine_ls_hydrogen_treatment constr
_refine_ls_matrix_type full
_refine_ls_number_parameters 216
_refine_ls_number_reflns 2661
_refine_ls_number_restraints 0
_refine_ls_restrained_S_all 1.003
_refine_ls_R_factor_all 0.1217
_refine_ls_R_factor_gt 0.0775
_refine_ls_shift/su_max 0.000
_refine_ls_shift/su_mean 0.000
_refine_ls_structure_factor_coef Fsqd
_refine_ls_weighting_details 'calc w=1/[\s^2^(Fo^2^)+(0.1160P)^2^+3.9600P] where P=(Fo^2^+2Fc^2^)/3'
_refine_ls_weighting_scheme calc
_refine_ls_wR_factor_gt 0.1955
_refine_ls_wR_factor_ref 0.2541
_reflns_number_gt 1660
_reflns_number_total 2661
_reflns_threshold_expression >2sigma(I)
_cod_data_source_file c0dt00101e.txt
_cod_data_source_block 4
_cod_database_code 7025991

loop_
_symmetry_equiv_pos_as_xyz
'x, y, z'
'-x, -y, -z'

loop_
_atom_site_label
_atom_site_type_symbol
_atom_site_fract_x
_atom_site_fract_y
_atom_site_fract_z
_atom_site_U_iso_or_equiv
_atom_site_adp_type
_atom_site_occupancy
_atom_site_symmetry_multiplicity
_atom_site_calc_flag
_atom_site_refinement_flags
Cu1 Cu 0.5000 0.5000 0.5000 0.0382(5) Uani 1 2 d S
C1 C 0.6797(9) 0.1008(9) 0.4875(7) 0.040(2) Uani 1 1 d .
C2 C 0.6649(9) 0.1289(9) 0.5896(6) 0.0308(17) Uani 1 1 d .
C3 C 0.8953(10) -0.1623(10) 0.6674(7) 0.041(2) Uani 1 1 d .
C4 C 0.9049(9) -0.1805(9) 0.5617(7) 0.0342(18) Uani 1 1 d .
C5 C 0.7990(9) -0.0605(9) 0.4740(7) 0.0348(18) Uani 1 1 d .
C6 C 0.7390(12) 0.0110(10) 0.7837(7) 0.046(2) Uani 1 1 d .
H6A H 0.6772 0.1333 0.7785 0.055 Uiso 1 1 calc R
H6B H 0.8597 -0.0224 0.8180 0.055 Uiso 1 1 calc R
C7 C 0.6299(18) -0.1012(17) 0.8501(9) 0.083(4) Uani 1 1 d .
H7A H 0.5043 -0.0558 0.8231 0.124 Uiso 1 1 calc R
H7B H 0.6346 -0.0992 0.9214 0.124 Uiso 1 1 calc R
H7C H 0.6815 -0.2200 0.8480 0.124 Uiso 1 1 calc R
C8 C 1.0484(10) -0.3322(10) 0.5506(7) 0.040(2) Uani 1 1 d .
C9 C 0.8102(11) -0.0887(10) 0.3694(7) 0.045(2) Uani 1 1 d .
H9A H 0.9240 -0.1769 0.3667 0.067 Uiso 1 1 calc R
H9B H 0.8051 0.0194 0.3159 0.067 Uiso 1 1 calc R
H9C H 0.7089 -0.1270 0.3576 0.067 Uiso 1 1 calc R
C10 C 0.4136(10) 0.4759(9) 0.2891(7) 0.0378(19) Uani 1 1 d .
C11 C 0.2240(10) 0.5474(9) 0.2713(7) 0.042(2) Uani 1 1 d .
H11 H 0.1473 0.5351 0.3273 0.050 Uiso 1 1 calc R
C12 C 0.1494(11) 0.6372(10) 0.1697(8) 0.048(2) Uani 1 1 d .
C13 C 0.2631(13) 0.6593(12) 0.0873(6) 0.049(2) Uani 1 1 d .
C14 C 0.4524(12) 0.5917(12) 0.1045(8) 0.055(2) Uani 1 1 d .
H14 H 0.5286 0.6088 0.0485 0.066 Uiso 1 1 calc R
C15 C 0.5277(11) 0.4994(11) 0.2047(7) 0.044(2) Uani 1 1 d .
H15 H 0.6548 0.4526 0.2163 0.053 Uiso 1 1 calc R
Cl1 Cl 0.1737(5) 0.7676(5) -0.0410(2) 0.1042(13) Uani 1 1 d .
Cl2 Cl -0.0863(3) 0.7203(3) 0.1502(2) 0.0709(8) Uani 1 1 d .
N1 N 0.7614(8) -0.0076(8) 0.6752(6) 0.0393(16) Uani 1 1 d .
N2 N 1.1663(9) -0.4491(9) 0.5421(7) 0.053(2) Uani 1 1 d .
N3 N 0.5843(8) 0.2199(7) 0.3994(6) 0.0384(16) Uani 1 1 d .
N4 N 0.4914(8) 0.3793(8) 0.3950(5) 0.0350(15) Uani 1 1 d .
O1 O 0.5657(7) 0.2690(6) 0.6065(4) 0.0375(13) Uani 1 1 d .
O2 O 0.9919(8) -0.2649(7) 0.7405(5) 0.0550(17) Uani 1 1 d .

loop_
_atom_site_aniso_label
_atom_site_aniso_U_11
_atom_site_aniso_U_22
_atom_site_aniso_U_33
_atom_site_aniso_U_23
_atom_site_aniso_U_13
_atom_site_aniso_U_12
Cu1 0.0310(7) 0.0213(7) 0.0528(9) -0.0090(6) -0.0040(6) 0.0042(5)
C1 0.018(3) 0.018(4) 0.080(6) -0.017(4) -0.007(4) 0.003(3)
C2 0.021(3) 0.022(4) 0.050(5) -0.015(3) -0.003(3) -0.003(3)
C3 0.030(4) 0.026(4) 0.064(6) -0.012(4) -0.002(4) -0.003(3)
C4 0.024(3) 0.017(3) 0.057(5) -0.010(3) -0.005(3) 0.002(3)
C5 0.023(3) 0.029(4) 0.055(5) -0.017(4) 0.003(3) -0.008(3)
C6 0.050(5) 0.029(4) 0.048(5) -0.012(4) -0.012(4) 0.006(4)
C7 0.102(9) 0.100(9) 0.053(7) -0.016(7) 0.026(6) -0.050(8)
C8 0.025(4) 0.026(4) 0.072(6) -0.019(4) 0.000(4) -0.005(3)
C9 0.037(4) 0.031(4) 0.060(6) -0.015(4) 0.003(4) -0.002(3)
C10 0.030(4) 0.023(4) 0.053(5) -0.007(3) -0.014(4) 0.001(3)
C11 0.029(4) 0.022(4) 0.069(6) -0.011(4) -0.007(4) 0.000(3)
C12 0.033(4) 0.030(4) 0.073(7) -0.015(4) -0.014(4) 0.005(3)
C13 0.056(5) 0.052(5) 0.026(4) -0.011(4) -0.013(4) 0.006(4)
C14 0.051(5) 0.050(5) 0.053(6) -0.013(5) 0.004(5) -0.001(4)
C15 0.033(4) 0.043(5) 0.044(5) -0.010(4) -0.005(4) 0.004(4)
Cl1 0.083(2) 0.114(3) 0.0592(18) -0.0018(18) -0.0164(16) 0.0281(19)
Cl2 0.0369(12) 0.0685(16) 0.0854(19) -0.0114(14) -0.0235(12) 0.0065(11)
N1 0.028(3) 0.025(3) 0.058(5) -0.011(3) -0.006(3) 0.001(3)
N2 0.027(3) 0.031(4) 0.096(7) -0.021(4) -0.001(4) 0.000(3)
N3 0.020(3) 0.023(3) 0.067(5) -0.010(3) -0.002(3) -0.003(3)
N4 0.026(3) 0.027(3) 0.049(4) -0.014(3) -0.008(3) 0.001(3)
O1 0.034(3) 0.024(3) 0.044(3) -0.007(2) 0.001(2) 0.003(2)
O2 0.044(3) 0.027(3) 0.073(4) -0.003(3) -0.022(3) 0.012(3)

loop_
_atom_type_symbol
_atom_type_description
_atom_type_scat_dispersion_real
_atom_type_scat_dispersion_imag
_atom_type_scat_source
C C 0.0033 0.0016 'International Tables Vol C Tables 4.2.6.8 and 6.1.1.4'
H H 0.0000 0.0000 'International Tables Vol C Tables 4.2.6.8 and 6.1.1.4'
Cl Cl 0.1484 0.1585 'International Tables Vol C Tables 4.2.6.8 and 6.1.1.4'
Cu Cu 0.3201 1.2651 'International Tables Vol C Tables 4.2.6.8 and 6.1.1.4'
N N 0.0061 0.0033 'International Tables Vol C Tables 4.2.6.8 and 6.1.1.4'
O O 0.0106 0.0060 'International Tables Vol C Tables 4.2.6.8 and 6.1.1.4'

loop_
_geom_angle_atom_site_label_1
_geom_angle_atom_site_label_2
_geom_angle_atom_site_label_3
_geom_angle
_geom_angle_site_symmetry_1
_geom_angle_site_symmetry_3
O1 Cu1 O1 180.0(3) 2_666 .
O1 Cu1 N4 87.6(3) 2_666 2_666
O1 Cu1 N4 92.4(3) . 2_666
O1 Cu1 N4 92.4(3) 2_666 .
O1 Cu1 N4 87.6(3) . .
N4 Cu1 N4 180.000(1) 2_666 .
O1 Cu1 N2 89.7(2) 2_666 1_465
O1 Cu1 N2 90.3(2) . 1_465
N4 Cu1 N2 84.8(3) 2_666 1_465
N4 Cu1 N2 95.2(3) . 1_465
O1 Cu1 N2 90.3(2) 2_666 2_756
O1 Cu1 N2 89.7(2) . 2_756
N4 Cu1 N2 95.2(3) 2_666 2_756
N4 Cu1 N2 84.8(3) . 2_756
N2 Cu1 N2 180.0 1_465 2_756
N3 C1 C5 115.5(8) . .
N3 C1 C2 123.7(6) . .
C5 C1 C2 120.8(7) . .
O1 C2 N1 117.7(7) . .
O1 C2 C1 124.0(7) . .
N1 C2 C1 118.2(6) . .
O2 C3 N1 122.1(9) . .
O2 C3 C4 124.0(7) . .
N1 C3 C4 113.8(7) . .
C5 C4 C8 119.6(8) . .
C5 C4 C3 125.5(6) . .
C8 C4 C3 114.7(7) . .
C4 C5 C1 116.5(8) . .
C4 C5 C9 123.2(7) . .
C1 C5 C9 120.2(7) . .
N1 C6 C7 112.2(8) . .
N1 C6 H6A 109.2 . .
C7 C6 H6A 109.2 . .
N1 C6 H6B 109.2 . .
C7 C6 H6B 109.2 . .
H6A C6 H6B 107.9 . .
C6 C7 H7A 109.5 . .
C6 C7 H7B 109.5 . .
H7A C7 H7B 109.5 . .
C6 C7 H7C 109.5 . .
H7A C7 H7C 109.5 . .
H7B C7 H7C 109.5 . .
N2 C8 C4 177.5(8) . .
C5 C9 H9A 109.5 . .
C5 C9 H9B 109.5 . .
H9A C9 H9B 109.5 . .
C5 C9 H9C 109.5 . .
H9A C9 H9C 109.5 . .
H9B C9 H9C 109.5 . .
C11 C10 C15 119.6(8) . .
C11 C10 N4 119.8(8) . .
C15 C10 N4 120.6(6) . .
C12 C11 C10 119.9(8) . .
C12 C11 H11 120.1 . .
C10 C11 H11 120.1 . .
C13 C12 C11 120.0(7) . .
C13 C12 Cl2 121.4(7) . .
C11 C12 Cl2 118.6(7) . .
C12 C13 C14 120.6(8) . .
C12 C13 Cl1 121.1(7) . .
C14 C13 Cl1 118.3(7) . .
C15 C14 C13 119.9(9) . .
C15 C14 H14 120.1 . .
C13 C14 H14 120.1 . .
C14 C15 C10 120.1(8) . .
C14 C15 H15 120.0 . .
C10 C15 H15 120.0 . .
C2 N1 C3 124.2(7) . .
C2 N1 C6 120.0(6) . .
C3 N1 C6 115.6(7) . .
C8 N2 Cu1 135.2(6) . 1_645
N4 N3 C1 123.0(7) . .
N3 N4 C10 109.7(6) . .
N3 N4 Cu1 126.9(5) . .
C10 N4 Cu1 121.7(5) . .
C2 O1 Cu1 123.7(5) . .

loop_
_geom_bond_atom_site_label_1
_geom_bond_atom_site_label_2
_geom_bond_distance
_geom_bond_site_symmetry_2
Cu1 O1 1.956(5) 2_666
Cu1 O1 1.956(5) .
Cu1 N4 1.975(6) 2_666
Cu1 N4 1.975(6) .
Cu1 N2 2.519(7) 1_465
Cu1 N2 2.519(7) 2_756
C1 N3 1.354(10) .
C1 C5 1.437(10) .
C1 C2 1.446(12) .
C2 O1 1.265(8) .
C2 N1 1.389(10) .
C3 O2 1.186(10) .
C3 N1 1.413(10) .
C3 C4 1.460(12) .
C4 C5 1.384(11) .
C4 C8 1.443(10) .
C5 C9 1.480(12) .
C6 N1 1.499(11) .
C6 C7 1.507(13) .
C6 H6A 0.9700 .
C6 H6B 0.9700 .
C7 H7A 0.9600 .
C7 H7B 0.9600 .
C7 H7C 0.9600 .
C8 N2 1.140(9) .
C9 H9A 0.9600 .
C9 H9B 0.9600 .
C9 H9C 0.9600 .
C10 C11 1.388(10) .
C10 C15 1.395(12) .
C10 N4 1.449(10) .
C11 C12 1.386(12) .
C11 H11 0.9300 .
C12 C13 1.372(13) .
C12 Cl2 1.721(8) .
C13 C14 1.385(12) .
C13 Cl1 1.736(8) .
C14 C15 1.375(12) .
C14 H14 0.9300 .
C15 H15 0.9300 .
N2 Cu1 2.519(7) 1_645
N3 N4 1.291(8) .
